data_1513130
loop_
_publ_author_name
'Chen, Lei'
'Mahmoud, Sufian M.'
'Yin, Xiaodong'
'Lalancette, Roger A.'
'Pietrangelo, Agostino'

_publ_section_title
;
 Decreasing Aromaticity in \p-Conjugated Materials: Efficient Synthesis
 and Electronic Structure Identification of Cyclopentadiene-Containing
 Systems
;
_journal_issue 23
_journal_name_full 'Organic Letters'
_journal_page_first 5970
_journal_paper_doi 10.1021/ol402824m
_journal_volume 15
_journal_year 2013
_chemical_formula_moiety 'C15 H14 O2'
_chemical_formula_sum 'C15 H14 O2'
_chemical_formula_weight 226.26
_chemical_name_systematic
; 
 ? 
;
_space_group_IT_number 33
_symmetry_cell_setting orthorhombic
_symmetry_space_group_name_Hall 'P 2c -2n'
_symmetry_space_group_name_H-M 'P n a 21'
_atom_sites_solution_hydrogens geom
_atom_sites_solution_primary direct
_atom_sites_solution_secondary difmap
_audit_creation_method SHELXL-97
_cell_angle_alpha 90.00
_cell_angle_beta 90.00
_cell_angle_gamma 90.00
_cell_formula_units_Z 8
_cell_length_a 16.7078(13)
_cell_length_b 7.0015(5)
_cell_length_c 20.3649(16)
_cell_measurement_reflns_used 9322
_cell_measurement_temperature 100(2)
_cell_measurement_theta_max 71.71
_cell_measurement_theta_min 3.42
_cell_volume 2382.3(3)
_computing_cell_refinement 'APEX 2'
_computing_data_collection 'APEX 2 (Bruker, 2006)'
_computing_data_reduction 'SAINT (Bruker, 2005)'
_computing_molecular_graphics SHELXTL
_computing_publication_material SHELXTL
_computing_structure_refinement SHELXTL
_computing_structure_solution 'SHELXTL (Sheldrick, 2008b)'
_diffrn_ambient_temperature 100(2)
_diffrn_measured_fraction_theta_full 0.997
_diffrn_measured_fraction_theta_max 0.981
_diffrn_measurement_device_type 'Bruker SMART CCD Apex-II area-detector'
_diffrn_measurement_method '\f and \w'
_diffrn_radiation_monochromator graphite
_diffrn_radiation_source 'fine-focus sealed tube'
_diffrn_radiation_type CuK\a
_diffrn_radiation_wavelength 1.54178
_diffrn_reflns_av_R_equivalents 0.036
_diffrn_reflns_av_sigmaI/netI 0.030
_diffrn_reflns_limit_h_max 17
_diffrn_reflns_limit_h_min -20
_diffrn_reflns_limit_k_max 8
_diffrn_reflns_limit_k_min -8
_diffrn_reflns_limit_l_max 24
_diffrn_reflns_limit_l_min -24
_diffrn_reflns_number 21900
_diffrn_reflns_theta_full 67.50
_diffrn_reflns_theta_max 71.71
_diffrn_reflns_theta_min 4.34
_diffrn_standards_decay_% 0
_diffrn_standards_number 0
_exptl_absorpt_coefficient_mu 0.660
_exptl_absorpt_correction_T_max 0.92
_exptl_absorpt_correction_T_min 0.73
_exptl_absorpt_correction_type numerical
_exptl_absorpt_process_details 'SADABS (Sheldrick, 2008a)'
_exptl_crystal_colour colourless
_exptl_crystal_density_diffrn 1.262
_exptl_crystal_density_method 'not measured'
_exptl_crystal_description Plate
_exptl_crystal_F_000 960
_exptl_crystal_size_max 0.51
_exptl_crystal_size_mid 0.50
_exptl_crystal_size_min 0.13
_refine_diff_density_max 0.302
_refine_diff_density_min -0.253
_refine_diff_density_rms 0.050
_refine_ls_abs_structure_details 'Flack (1983), 2055 Friedel pairs'
_refine_ls_abs_structure_Flack 0.1(2)
_refine_ls_extinction_coef 0.00124(17)
_refine_ls_extinction_expression Fc^*^=kFc[1+0.001xFc^2^\l^3^/sin(2\q)]^-1/4^
_refine_ls_extinction_method 'SHELXTL (Sheldrick, 2008b)'
_refine_ls_goodness_of_fit_ref 1.06
_refine_ls_hydrogen_treatment constr
_refine_ls_matrix_type full
_refine_ls_number_parameters 312
_refine_ls_number_reflns 4412
_refine_ls_number_restraints 1
_refine_ls_restrained_S_all 1.06
_refine_ls_R_factor_all 0.043
_refine_ls_R_factor_gt 0.037
_refine_ls_shift/su_max 0.00
_refine_ls_shift/su_mean 0.00
_refine_ls_structure_factor_coef Fsqd
_refine_ls_weighting_details 'calc w=1/[\s^2^(Fo^2^)+(0.0576P)^2^+0.7733P] where P=(Fo^2^+2Fc^2^)/3'
_refine_ls_weighting_scheme calc
_refine_ls_wR_factor_gt 0.096
_refine_ls_wR_factor_ref 0.103
_reflns_number_gt 4130
_reflns_number_total 4412
_reflns_threshold_expression I>2\s(I)
_cod_data_source_file ol402824m_si_002.cif
_cod_data_source_block Fur-C5-Fur
_cod_depositor_comments
;
The following automatic conversions were performed:

'_symmetry_cell_setting' value 'Orthorhombic' changed to
'orthorhombic' according to
/home/saulius/struct/CIF-dictionaries/cif_core.dic dictionary named
'cif_core.dic' version 2.4.2 from 2011-04-26.

Automatic conversion script
Id: cif_fix_values 1891 2012-01-12 08:04:46Z andrius 
;
_cod_database_code 1513130

loop_
_symmetry_equiv_pos_as_xyz
'x, y, z'
'-x, -y, z+1/2'
'x+1/2, -y+1/2, z'
'-x+1/2, y+1/2, z+1/2'

loop_
_atom_site_label
_atom_site_type_symbol
_atom_site_fract_x
_atom_site_fract_y
_atom_site_fract_z
_atom_site_U_iso_or_equiv
_atom_site_adp_type
_atom_site_occupancy
_atom_site_symmetry_multiplicity
_atom_site_calc_flag
_atom_site_refinement_flags
O1 O 0.67845(8) 0.35000(18) 0.69185(7) 0.0259(3) Uani 1 1 d .
O2 O 1.01432(8) 0.65156(19) 0.53462(7) 0.0278(3) Uani 1 1 d .
O3 O 0.78681(9) 0.63383(19) 0.94081(7) 0.0318(3) Uani 1 1 d D
O4 O 0.44495(8) 0.3833(2) 0.77972(7) 0.0273(3) Uani 1 1 d .
C1 C 0.86741(11) 0.4810(3) 0.59663(10) 0.0197(4) Uani 1 1 d .
C2 C 0.79750(11) 0.4757(2) 0.64459(10) 0.0202(4) Uani 1 1 d .
C3 C 0.79974(11) 0.6330(3) 0.68331(11) 0.0249(4) Uani 1 1 d .
H3 H 0.7617 0.6630 0.7165 0.030 Uiso 1 1 calc R
C4 C 0.86835(12) 0.7480(3) 0.66673(11) 0.0259(4) Uani 1 1 d .
H4 H 0.8826 0.8648 0.6874 0.031 Uiso 1 1 calc R
C5 C 0.90938(11) 0.6643(3) 0.61727(10) 0.0215(4) Uani 1 1 d .
C6 C 0.83584(12) 0.4960(3) 0.52528(10) 0.0246(4) Uani 1 1 d .
H6A H 0.8019 0.6096 0.5211 0.037 Uiso 1 1 calc R
H6C H 0.8045 0.3819 0.5147 0.037 Uiso 1 1 calc R
H6B H 0.8812 0.5061 0.4949 0.037 Uiso 1 1 calc R
C7 C 0.92350(11) 0.3071(3) 0.60423(10) 0.0236(4) Uani 1 1 d .
H7A H 0.9696 0.3217 0.5749 0.035 Uiso 1 1 calc R
H7B H 0.8944 0.1902 0.5929 0.035 Uiso 1 1 calc R
H7C H 0.9422 0.2990 0.6498 0.035 Uiso 1 1 calc R
C8 C 0.73964(11) 0.3231(3) 0.64752(9) 0.0205(4) Uani 1 1 d .
C9 C 0.73050(12) 0.1511(3) 0.61760(11) 0.0258(4) Uani 1 1 d .
H9 H 0.7643 0.0973 0.5850 0.031 Uiso 1 1 calc R
C10 C 0.65981(13) 0.0667(3) 0.64499(11) 0.0293(4) Uani 1 1 d .
H10 H 0.6377 -0.0542 0.6340 0.035 Uiso 1 1 calc R
C11 C 0.63122(12) 0.1902(3) 0.68865(11) 0.0278(4) Uani 1 1 d .
H11 H 0.5844 0.1704 0.7142 0.033 Uiso 1 1 calc R
C12 C 0.98307(11) 0.7357(3) 0.58988(10) 0.0224(4) Uani 1 1 d .
C13 C 1.03067(12) 0.8813(3) 0.60895(10) 0.0242(4) Uani 1 1 d .
H13 H 1.0228 0.9620 0.6459 0.029 Uiso 1 1 calc R
C14 C 1.09460(13) 0.8907(3) 0.56350(11) 0.0304(5) Uani 1 1 d .
H14 H 1.1377 0.9793 0.5641 0.037 Uiso 1 1 calc R
C15 C 1.08284(13) 0.7508(3) 0.51938(11) 0.0291(5) Uani 1 1 d .
H15 H 1.1168 0.7244 0.4831 0.035 Uiso 1 1 calc R
C1A C 0.63587(11) 0.4831(2) 0.87685(10) 0.0194(4) Uani 1 1 d .
C2A C 0.68026(11) 0.6669(2) 0.85974(10) 0.0205(4) Uani 1 1 d .
C3A C 0.63924(11) 0.7638(3) 0.81299(11) 0.0244(4) Uani 1 1 d .
H3A H 0.6546 0.8833 0.7949 0.029 Uiso 1 1 calc R
C4A C 0.56873(12) 0.6577(3) 0.79500(10) 0.0233(4) Uani 1 1 d .
H4A H 0.5302 0.6975 0.7636 0.028 Uiso 1 1 calc R
C5A C 0.56570(10) 0.4932(2) 0.82955(9) 0.0200(4) Uani 1 1 d .
C6A C 0.60566(12) 0.4901(3) 0.94826(10) 0.0244(4) Uani 1 1 d .
H6AA H 0.5750 0.6077 0.9551 0.037 Uiso 1 1 calc R
H6BA H 0.6515 0.4877 0.9783 0.037 Uiso 1 1 calc R
H6CA H 0.5713 0.3793 0.9568 0.037 Uiso 1 1 calc R
C7A C 0.68898(11) 0.3064(3) 0.86479(10) 0.0231(4) Uani 1 1 d .
H7BA H 0.6584 0.1903 0.8746 0.035 Uiso 1 1 calc R
H7AA H 0.7361 0.3123 0.8934 0.035 Uiso 1 1 calc R
H7CA H 0.7061 0.3041 0.8188 0.035 Uiso 1 1 calc R
C8A C 0.75559(11) 0.7241(3) 0.88708(8) 0.0237(4) Uani 1 1 d D
C9A C 0.85754(10) 0.7246(3) 0.95540(11) 0.0307(5) Uani 1 1 d D
H9A H 0.8922 0.6917 0.9906 0.037 Uiso 1 1 calc R
C10A C 0.87029(13) 0.8656(3) 0.91273(12) 0.0345(5) Uani 1 1 d .
H10A H 0.9149 0.9495 0.9118 0.041 Uiso 1 1 calc R
C11A C 0.80467(13) 0.8660(3) 0.86918(10) 0.0253(4) Uani 1 1 d .
H11A H 0.7967 0.9516 0.8336 0.030 Uiso 1 1 calc R
C12A C 0.50516(11) 0.3470(3) 0.82443(9) 0.0212(4) Uani 1 1 d .
C13A C 0.49271(12) 0.1726(3) 0.85232(11) 0.0269(4) Uani 1 1 d .
H13A H 0.5255 0.1127 0.8844 0.032 Uiso 1 1 calc R
C14A C 0.42115(13) 0.0971(3) 0.82433(11) 0.0342(5) Uani 1 1 d .
H14A H 0.3969 -0.0224 0.8340 0.041 Uiso 1 1 calc R
C15A C 0.39507(13) 0.2289(3) 0.78168(12) 0.0344(5) Uani 1 1 d .
H15A H 0.3478 0.2165 0.7560 0.041 Uiso 1 1 calc R

loop_
_atom_site_aniso_label
_atom_site_aniso_U_11
_atom_site_aniso_U_22
_atom_site_aniso_U_33
_atom_site_aniso_U_23
_atom_site_aniso_U_13
_atom_site_aniso_U_12
O1 0.0237(7) 0.0285(7) 0.0254(8) -0.0006(6) 0.0038(6) 0.0009(5)
O2 0.0294(7) 0.0269(7) 0.0270(8) 0.0021(6) -0.0019(7) -0.0035(5)
O3 0.0355(8) 0.0323(7) 0.0277(8) -0.0028(6) 0.0031(7) -0.0064(6)
O4 0.0223(7) 0.0360(7) 0.0237(7) -0.0033(6) -0.0029(6) -0.0046(6)
C1 0.0199(8) 0.0204(8) 0.0187(10) -0.0002(7) -0.0004(8) 0.0011(7)
C2 0.0202(9) 0.0220(9) 0.0183(10) 0.0017(7) -0.0028(8) 0.0044(7)
C3 0.0244(9) 0.0252(9) 0.0252(10) -0.0010(8) 0.0008(9) 0.0044(7)
C4 0.0295(10) 0.0202(9) 0.0279(12) -0.0031(8) -0.0024(8) 0.0003(7)
C5 0.0212(9) 0.0213(9) 0.0219(10) 0.0021(7) -0.0039(9) 0.0034(7)
C6 0.0256(10) 0.0269(10) 0.0213(11) 0.0022(8) -0.0036(9) -0.0011(8)
C7 0.0239(9) 0.0236(9) 0.0234(10) 0.0015(7) 0.0016(8) 0.0031(8)
C8 0.0171(9) 0.0281(9) 0.0163(10) 0.0037(8) 0.0009(8) 0.0051(7)
C9 0.0273(9) 0.0264(10) 0.0237(11) -0.0034(8) -0.0015(9) 0.0007(8)
C10 0.0288(10) 0.0306(10) 0.0287(11) -0.0003(9) -0.0063(9) -0.0069(9)
C11 0.0224(9) 0.0350(10) 0.0261(11) 0.0064(9) 0.0007(9) -0.0036(8)
C12 0.0218(9) 0.0224(9) 0.0231(11) 0.0043(7) -0.0005(8) 0.0049(7)
C13 0.0320(10) 0.0168(9) 0.0239(11) 0.0003(8) -0.0030(9) 0.0013(7)
C14 0.0301(11) 0.0295(10) 0.0317(12) 0.0093(9) -0.0092(10) -0.0086(8)
C15 0.0267(10) 0.0318(10) 0.0288(12) 0.0093(8) 0.0037(9) 0.0016(8)
C1A 0.0197(9) 0.0195(8) 0.0191(10) -0.0003(7) -0.0008(8) -0.0005(7)
C2A 0.0214(9) 0.0200(8) 0.0201(10) -0.0041(7) 0.0048(8) 0.0008(7)
C3A 0.0296(10) 0.0189(8) 0.0248(10) 0.0001(8) 0.0048(9) -0.0016(7)
C4A 0.0247(9) 0.0243(9) 0.0208(10) -0.0001(7) -0.0015(8) 0.0040(7)
C5A 0.0182(9) 0.0242(9) 0.0177(10) -0.0038(7) 0.0016(8) 0.0026(7)
C6A 0.0256(9) 0.0268(9) 0.0207(11) 0.0003(8) 0.0003(8) -0.0032(7)
C7A 0.0226(9) 0.0214(8) 0.0253(11) 0.0004(8) -0.0011(8) 0.0014(7)
C8A 0.0244(10) 0.0258(9) 0.0209(10) -0.0073(8) 0.0014(8) 0.0029(8)
C9A 0.0256(10) 0.0382(11) 0.0283(12) -0.0088(9) -0.0033(9) -0.0003(9)
C10A 0.0287(11) 0.0369(11) 0.0379(13) -0.0102(10) 0.0033(11) -0.0170(9)
C11A 0.0360(11) 0.0172(8) 0.0227(11) -0.0006(7) -0.0034(9) -0.0031(8)
C12A 0.0189(8) 0.0284(9) 0.0164(10) -0.0022(7) 0.0005(8) 0.0016(7)
C13A 0.0268(10) 0.0307(10) 0.0231(11) -0.0021(8) 0.0040(9) -0.0049(8)
C14A 0.0339(11) 0.0378(11) 0.0309(12) -0.0056(9) 0.0053(10) -0.0159(9)
C15A 0.0243(10) 0.0487(13) 0.0301(12) -0.0092(10) 0.0011(9) -0.0140(9)

loop_
_atom_type_symbol
_atom_type_description
_atom_type_scat_dispersion_real
_atom_type_scat_dispersion_imag
_atom_type_scat_source
C C 0.0181 0.0091 'International Tables Vol C Tables 4.2.6.8 and 6.1.1.4'
H H 0.0000 0.0000 'International Tables Vol C Tables 4.2.6.8 and 6.1.1.4'
O O 0.0492 0.0322 'International Tables Vol C Tables 4.2.6.8 and 6.1.1.4'

loop_
_geom_angle_atom_site_label_1
_geom_angle_atom_site_label_2
_geom_angle_atom_site_label_3
_geom_angle
C11 O1 C8 106.55(15)
C12 O2 C15 106.55(15)
C8A O3 C9A 106.70(16)
C15A O4 C12A 106.24(16)
C5 C1 C2 101.35(15)
C5 C1 C7 110.96(15)
C2 C1 C7 112.46(15)
C5 C1 C6 111.02(16)
C2 C1 C6 110.00(15)
C7 C1 C6 110.73(16)
C3 C2 C8 126.63(19)
C3 C2 C1 109.41(17)
C8 C2 C1 123.96(16)
C2 C3 C4 109.85(18)
C2 C3 H3 125.1
C4 C3 H3 125.1
C5 C4 C3 109.64(18)
C5 C4 H4 125.2
C3 C4 H4 125.2
C4 C5 C12 124.85(18)
C4 C5 C1 109.73(17)
C12 C5 C1 125.40(18)
C1 C6 H6A 109.5
C1 C6 H6C 109.5
H6A C6 H6C 109.5
C1 C6 H6B 109.5
H6A C6 H6B 109.5
H6C C6 H6B 109.5
C1 C7 H7A 109.5
C1 C7 H7B 109.5
H7A C7 H7B 109.5
C1 C7 H7C 109.5
H7A C7 H7C 109.5
H7B C7 H7C 109.5
C9 C8 O1 109.37(17)
C9 C8 C2 135.54(19)
O1 C8 C2 115.07(16)
C8 C9 C10 106.47(19)
C8 C9 H9 126.8
C10 C9 H9 126.8
C11 C10 C9 106.75(18)
C11 C10 H10 126.6
C9 C10 H10 126.6
C10 C11 O1 110.86(18)
C10 C11 H11 124.6
O1 C11 H11 124.6
C13 C12 O2 109.60(17)
C13 C12 C5 130.84(19)
O2 C12 C5 119.56(17)
C12 C13 C14 106.98(18)
C12 C13 H13 126.5
C14 C13 H13 126.5
C15 C14 C13 107.02(18)
C15 C14 H14 126.5
C13 C14 H14 126.5
C14 C15 O2 109.84(19)
C14 C15 H15 125.1
O2 C15 H15 125.1
C5A C1A C2A 101.00(15)
C5A C1A C6A 110.14(15)
C2A C1A C6A 110.38(15)
C5A C1A C7A 112.37(15)
C2A C1A C7A 111.14(15)
C6A C1A C7A 111.38(16)
C3A C2A C8A 125.25(17)
C3A C2A C1A 109.69(17)
C8A C2A C1A 125.01(17)
C2A C3A C4A 109.54(17)
C2A C3A H3A 125.2
C4A C3A H3A 125.2
C5A C4A C3A 109.75(18)
C5A C4A H4A 125.1
C3A C4A H4A 125.1
C4A C5A C12A 126.42(18)
C4A C5A C1A 109.95(16)
C12A C5A C1A 123.63(16)
C1A C6A H6AA 109.5
C1A C6A H6BA 109.5
H6AA C6A H6BA 109.5
C1A C6A H6CA 109.5
H6AA C6A H6CA 109.5
H6BA C6A H6CA 109.5
C1A C7A H7BA 109.5
C1A C7A H7AA 109.5
H7BA C7A H7AA 109.5
C1A C7A H7CA 109.5
H7BA C7A H7CA 109.5
H7AA C7A H7CA 109.5
C11A C8A O3 109.10(17)
C11A C8A C2A 129.75(17)
O3 C8A C2A 121.12(17)
C10A C9A O3 109.82(19)
C10A C9A H9A 125.1
O3 C9A H9A 125.1
C9A C10A C11A 106.72(18)
C9A C10A H10A 126.6
C11A C10A H10A 126.6
C8A C11A C10A 107.65(18)
C8A C11A H11A 126.2
C10A C11A H11A 126.2
C13A C12A O4 109.20(17)
C13A C12A C5A 135.44(19)
O4 C12A C5A 115.33(16)
C12A C13A C14A 107.1(2)
C12A C13A H13A 126.5
C14A C13A H13A 126.5
C15A C14A C13A 106.04(19)
C15A C14A H14A 127.0
C13A C14A H14A 127.0
C14A C15A O4 111.44(19)
C14A C15A H15A 124.3
O4 C15A H15A 124.3

loop_
_geom_bond_atom_site_label_1
_geom_bond_atom_site_label_2
_geom_bond_distance
O1 C11 1.371(2)
O1 C8 1.377(2)
O2 C12 1.373(2)
O2 C15 1.375(2)
O3 C8A 1.3672(16)
O3 C9A 1.3743(16)
O4 C15A 1.366(2)
O4 C12A 1.380(2)
C1 C5 1.522(2)
C1 C2 1.523(3)
C1 C7 1.544(2)
C1 C6 1.549(3)
C2 C3 1.355(3)
C2 C8 1.442(3)
C3 C4 1.441(3)
C3 H3 0.9500
C4 C5 1.352(3)
C4 H4 0.9500
C5 C12 1.441(3)
C6 H6A 0.9800
C6 H6C 0.9800
C6 H6B 0.9800
C7 H7A 0.9800
C7 H7B 0.9800
C7 H7C 0.9800
C8 C9 1.359(3)
C9 C10 1.434(3)
C9 H9 0.9500
C10 C11 1.329(3)
C10 H10 0.9500
C11 H11 0.9500
C12 C13 1.350(3)
C13 C14 1.415(3)
C13 H13 0.9500
C14 C15 1.344(3)
C14 H14 0.9500
C15 H15 0.9500
C1A C5A 1.519(3)
C1A C2A 1.526(2)
C1A C6A 1.540(3)
C1A C7A 1.542(2)
C2A C3A 1.355(3)
C2A C8A 1.433(3)
C3A C4A 1.440(3)
C3A H3A 0.9500
C4A C5A 1.351(3)
C4A H4A 0.9500
C5A C12A 1.443(3)
C6A H6AA 0.9800
C6A H6BA 0.9800
C6A H6CA 0.9800
C7A H7BA 0.9800
C7A H7AA 0.9800
C7A H7CA 0.9800
C8A C11A 1.339(3)
C9A C10A 1.332(3)
C9A H9A 0.9500
C10A C11A 1.410(3)
C10A H10A 0.9500
C11A H11A 0.9500
C12A C13A 1.362(3)
C13A C14A 1.426(3)
C13A H13A 0.9500
C14A C15A 1.340(3)
C14A H14A 0.9500
C15A H15A 0.9500

loop_
_geom_torsion_atom_site_label_1
_geom_torsion_atom_site_label_2
_geom_torsion_atom_site_label_3
_geom_torsion_atom_site_label_4
_geom_torsion
C5 C1 C2 C3 1.7(2)
C7 C1 C2 C3 120.23(18)
C6 C1 C2 C3 -115.86(18)
C5 C1 C2 C8 -177.53(16)
C7 C1 C2 C8 -59.0(2)
C6 C1 C2 C8 64.9(2)
C8 C2 C3 C4 177.86(17)
C1 C2 C3 C4 -1.3(2)
C2 C3 C4 C5 0.4(2)
C3 C4 C5 C12 -177.40(17)
C3 C4 C5 C1 0.8(2)
C2 C1 C5 C4 -1.5(2)
C7 C1 C5 C4 -121.09(18)
C6 C1 C5 C4 115.32(19)
C2 C1 C5 C12 176.70(17)
C7 C1 C5 C12 57.1(2)
C6 C1 C5 C12 -66.5(2)
C11 O1 C8 C9 0.0(2)
C11 O1 C8 C2 -178.66(16)
C3 C2 C8 C9 -173.9(2)
C1 C2 C8 C9 5.2(3)
C3 C2 C8 O1 4.3(3)
C1 C2 C8 O1 -176.60(16)
O1 C8 C9 C10 -0.1(2)
C2 C8 C9 C10 178.2(2)
C8 C9 C10 C11 0.1(2)
C9 C10 C11 O1 -0.1(2)
C8 O1 C11 C10 0.0(2)
C15 O2 C12 C13 -0.5(2)
C15 O2 C12 C5 178.82(16)
C4 C5 C12 C13 7.0(3)
C1 C5 C12 C13 -170.93(19)
C4 C5 C12 O2 -172.23(18)
C1 C5 C12 O2 9.9(3)
O2 C12 C13 C14 0.4(2)
C5 C12 C13 C14 -178.83(19)
C12 C13 C14 C15 -0.2(2)
C13 C14 C15 O2 -0.2(2)
C12 O2 C15 C14 0.4(2)
C5A C1A C2A C3A 2.13(19)
C6A C1A C2A C3A -114.38(19)
C7A C1A C2A C3A 121.53(18)
C5A C1A C2A C8A -175.49(17)
C6A C1A C2A C8A 68.0(2)
C7A C1A C2A C8A -56.1(2)
C8A C2A C3A C4A 176.65(17)
C1A C2A C3A C4A -1.0(2)
C2A C3A C4A C5A -0.8(2)
C3A C4A C5A C12A -178.66(18)
C3A C4A C5A C1A 2.3(2)
C2A C1A C5A C4A -2.64(19)
C6A C1A C5A C4A 114.05(18)
C7A C1A C5A C4A -121.16(18)
C2A C1A C5A C12A 178.25(17)
C6A C1A C5A C12A -65.1(2)
C7A C1A C5A C12A 59.7(2)
C9A O3 C8A C11A -0.3(2)
C9A O3 C8A C2A -178.57(17)
C3A C2A C8A C11A -7.8(3)
C1A C2A C8A C11A 169.44(19)
C3A C2A C8A O3 169.99(18)
C1A C2A C8A O3 -12.8(3)
C8A O3 C9A C10A 0.0(2)
O3 C9A C10A C11A 0.4(2)
O3 C8A C11A C10A 0.6(2)
C2A C8A C11A C10A 178.60(19)
C9A C10A C11A C8A -0.6(2)
C15A O4 C12A C13A 0.9(2)
C15A O4 C12A C5A 179.23(17)
C4A C5A C12A C13A 177.4(2)
C1A C5A C12A C13A -3.6(3)
C4A C5A C12A O4 -0.4(3)
C1A C5A C12A O4 178.54(16)
O4 C12A C13A C14A -0.6(2)
C5A C12A C13A C14A -178.5(2)
C12A C13A C14A C15A 0.0(2)
C13A C14A C15A O4 0.5(3)
C12A O4 C15A C14A -0.8(2)
